data_4031092
loop_
_publ_author_name
'My\'sliwiec, Damian'
'Lis, Tadeusz'
'Gregoli\'nski, Janusz'
'St\;epie\'n, Marcin'

_publ_section_title
;
 Stereoselective Wittig Olefination as a Macrocyclization Tool. Synthesis
 of Large Carbazolophanes.
;
_journal_issue 12
_journal_name_full 'The Journal of organic chemistry'
_journal_page_first 6300
_journal_page_last 6312
_journal_paper_doi 10.1021/acs.joc.5b00745
_journal_volume 80
_journal_year 2015
_chemical_formula_sum 'C72 H76 N4'
_chemical_formula_weight 997.37
_chemical_name_systematic
;
 ?
;
_space_group_IT_number 2
_symmetry_cell_setting triclinic
_symmetry_space_group_name_Hall '-P 1'
_symmetry_space_group_name_H-M 'P -1'
_atom_sites_solution_hydrogens geom
_atom_sites_solution_primary direct
_atom_sites_solution_secondary difmap
_audit_creation_method SHELXL-97
_cell_angle_alpha 77.67(4)
_cell_angle_beta 86.61(4)
_cell_angle_gamma 67.97(5)
_cell_formula_units_Z 1
_cell_length_a 8.5347(19)
_cell_length_b 10.853(3)
_cell_length_c 16.733(4)
_cell_measurement_reflns_used 3284
_cell_measurement_temperature 95(2)
_cell_measurement_theta_max 31
_cell_measurement_theta_min 2
_cell_volume 1403.2(8)
_computing_cell_refinement 'CrysAlis RED (Oxford Diffraction, 2003)'
_computing_data_collection 'CrysAlis CCD (Oxford Diffraction, 2003)'
_computing_data_reduction 'CrysAlis RED (Oxford Diffraction, 2003)'
_computing_structure_refinement 'SHELXL-97 (Sheldrick, 1997)'
_computing_structure_solution 'SHELXS-97 (Sheldrick, 1990)'
_diffrn_ambient_temperature 95(2)
_diffrn_measured_fraction_theta_full 0.998
_diffrn_measured_fraction_theta_max 0.882
_diffrn_measurement_device_type 'Xcalibur R \k-geometry diffractometer with a Ruby CCD camera'
_diffrn_measurement_method '\w '
_diffrn_radiation_monochromator graphite
_diffrn_radiation_source 'fine-focus sealed tube'
_diffrn_radiation_type MoK\a
_diffrn_radiation_wavelength 0.71073
_diffrn_reflns_av_R_equivalents 0.0240
_diffrn_reflns_av_sigmaI/netI 0.0625
_diffrn_reflns_limit_h_max 10
_diffrn_reflns_limit_h_min -11
_diffrn_reflns_limit_k_max 14
_diffrn_reflns_limit_k_min -15
_diffrn_reflns_limit_l_max 17
_diffrn_reflns_limit_l_min -22
_diffrn_reflns_number 10999
_diffrn_reflns_theta_full 25.50
_diffrn_reflns_theta_max 30.27
_diffrn_reflns_theta_min 2.83
_exptl_absorpt_coefficient_mu 0.068
_exptl_absorpt_correction_type none
_exptl_crystal_colour YELLOW
_exptl_crystal_density_diffrn 1.180
_exptl_crystal_density_method 'not measured'
_exptl_crystal_description NEEDLE
_exptl_crystal_F_000 536
_exptl_crystal_size_max 0.30
_exptl_crystal_size_mid 0.13
_exptl_crystal_size_min 0.07
_refine_diff_density_max 0.34
_refine_diff_density_min -0.24
_refine_diff_density_rms 0.048
_refine_ls_extinction_method none
_refine_ls_goodness_of_fit_ref 1.037
_refine_ls_hydrogen_treatment constr
_refine_ls_matrix_type full
_refine_ls_number_parameters 356
_refine_ls_number_reflns 7392
_refine_ls_number_restraints 0
_refine_ls_restrained_S_all 1.037
_refine_ls_R_factor_all 0.0931
_refine_ls_R_factor_gt 0.0576
_refine_ls_shift/su_max 0.001
_refine_ls_shift/su_mean 0.000
_refine_ls_structure_factor_coef Fsqd
_refine_ls_weighting_details 'calc w=1/[\s^2^(Fo^2^)+(0.0426P)^2^+0.4017P] where P=(Fo^2^+2Fc^2^)/3'
_refine_ls_weighting_scheme calc
_refine_ls_wR_factor_gt 0.1117
_refine_ls_wR_factor_ref 0.1268
_reflns_number_gt 5179
_reflns_number_total 7392
_reflns_threshold_expression >2sigma(I)
_cod_data_source_file jo5b00745_si_009.cif
_cod_data_source_block mysl08r
_cod_depositor_comments
;
The following automatic conversions were performed:

'_symmetry_cell_setting' value 'TRICLINIC' changed to 'triclinic'
according to
/usr/data/users/saulius/crontab/automatic-downloads/rss-feeds/ACS/lib/dictionaries/cif_core.dic
dictionary named 'cif_core.dic' version 2.4.2 from 2011-04-26.

'_exptl_absorpt_correction_type' value 'NONE' changed to 'none'
according to
/usr/data/users/saulius/crontab/automatic-downloads/rss-feeds/ACS/lib/dictionaries/cif_core.dic
dictionary named 'cif_core.dic' version 2.4.2 from 2011-04-26.

'_refine_ls_hydrogen_treatment' value 'CONSTR' changed to 'constr'
according to
/usr/data/users/saulius/crontab/automatic-downloads/rss-feeds/ACS/lib/dictionaries/cif_core.dic
dictionary named 'cif_core.dic' version 2.4.2 from 2011-04-26.

Automatic conversion script
Id: cif_fix_values 3271 2015-04-21 07:52:19Z andrius 

 Adding full bibliography for 4031087--4031094.cif.
;
_cod_original_sg_symbol_H-M P-1
_cod_database_code 4031092

loop_
_symmetry_equiv_pos_as_xyz
'x, y, z'
'-x, -y, -z'

loop_
_atom_site_label
_atom_site_type_symbol
_atom_site_fract_x
_atom_site_fract_y
_atom_site_fract_z
_atom_site_U_iso_or_equiv
_atom_site_adp_type
_atom_site_occupancy
_atom_site_symmetry_multiplicity
_atom_site_calc_flag
_atom_site_refinement_flags
_atom_site_disorder_assembly
_atom_site_disorder_group
N1 N 0.19555(16) 0.33553(13) 0.79400(8) 0.0185(3) Uani 1 1 d . B .
N2 N 0.75290(16) 0.34383(13) 0.77350(8) 0.0190(3) Uani 1 1 d . . .
C1 C 0.09921(18) 0.46329(15) 0.75039(9) 0.0173(3) Uani 1 1 d . . .
C2 C 0.05591(18) 0.50518(15) 0.66725(9) 0.0175(3) Uani 1 1 d . . .
H2 H 0.0908 0.4419 0.6322 0.021 Uiso 1 1 calc R . .
C3 C -0.03943(18) 0.64157(15) 0.63664(9) 0.0181(3) Uani 1 1 d . . .
C4 C -0.09458(19) 0.73320(15) 0.68980(10) 0.0196(3) Uani 1 1 d . . .
H4 H -0.1645 0.8251 0.6688 0.024 Uiso 1 1 calc R . .
C5 C -0.04902(19) 0.69217(16) 0.77231(10) 0.0201(3) Uani 1 1 d . . .
H5 H -0.0874 0.7553 0.8074 0.024 Uiso 1 1 calc R . .
C6 C 0.05402(18) 0.55688(15) 0.80314(9) 0.0180(3) Uani 1 1 d . . .
C7 C 0.13826(19) 0.48263(16) 0.88116(9) 0.0186(3) Uani 1 1 d . . .
C8 C 0.1560(2) 0.51840(16) 0.95446(10) 0.0221(3) Uani 1 1 d . . .
H8 H 0.1005 0.6093 0.9614 0.027 Uiso 1 1 calc R . .
C9 C 0.2559(2) 0.41928(17) 1.01684(10) 0.0241(4) Uani 1 1 d . . .
H9 H 0.2680 0.4434 1.0668 0.029 Uiso 1 1 calc R . .
C10 C 0.3403(2) 0.28384(17) 1.00871(10) 0.0220(3) Uani 1 1 d . . .
C11 C 0.32374(19) 0.24695(16) 0.93604(10) 0.0205(3) Uani 1 1 d . . .
H11 H 0.3793 0.1558 0.9296 0.025 Uiso 1 1 calc R . .
C12 C 0.22384(19) 0.34653(16) 0.87280(9) 0.0186(3) Uani 1 1 d . . .
C13 C 0.4609(2) 0.18246(18) 1.07562(10) 0.0255(4) Uani 1 1 d . . .
H13A H 0.4721 0.0895 1.0724 0.031 Uiso 1 1 calc R . .
H13B H 0.4140 0.1992 1.1295 0.031 Uiso 1 1 calc R . .
C14 C 0.6376(2) 0.19212(18) 1.06867(10) 0.0260(4) Uani 1 1 d . . .
H14A H 0.6272 0.2831 1.0758 0.031 Uiso 1 1 calc R . .
H14B H 0.7123 0.1238 1.1133 0.031 Uiso 1 1 calc R . .
C15 C 0.2703(2) 0.21281(15) 0.76080(10) 0.0206(3) Uani 1 1 d . . .
H15A H 0.2050 0.2227 0.7113 0.025 Uiso 1 1 calc R A 1
H15B H 0.2631 0.1345 0.8016 0.025 Uiso 1 1 calc R A 1
C16 C 0.4554(3) 0.1844(2) 0.7387(2) 0.0272(6) Uani 0.860(7) 1 d P B 1
H16A H 0.5228 0.1638 0.7893 0.033 Uiso 0.860(7) 1 calc PR B 1
H16B H 0.4639 0.2672 0.7033 0.033 Uiso 0.860(7) 1 calc PR B 1
C17 C 0.5303(3) 0.0660(2) 0.69438(15) 0.0300(6) Uani 0.860(7) 1 d P B 1
H17A H 0.6552 0.0336 0.6976 0.036 Uiso 0.860(7) 1 calc PR B 1
H17B H 0.4966 -0.0098 0.7228 0.036 Uiso 0.860(7) 1 calc PR B 1
C18 C 0.4741(5) 0.1036(3) 0.60515(15) 0.0423(8) Uani 0.860(7) 1 d P B 1
H18A H 0.5261 0.0243 0.5801 0.063 Uiso 0.860(7) 1 calc PR B 1
H18B H 0.5092 0.1773 0.5763 0.063 Uiso 0.860(7) 1 calc PR B 1
H18C H 0.3507 0.1336 0.6015 0.063 Uiso 0.860(7) 1 calc PR B 1
C16B C 0.420(3) 0.199(2) 0.7074(13) 0.039(5) Uiso 0.140(7) 1 d P B 2
H16C H 0.5187 0.1850 0.7413 0.047 Uiso 0.140(7) 1 calc PR B 2
H16D H 0.3967 0.2844 0.6662 0.047 Uiso 0.140(7) 1 calc PR B 2
C17B C 0.463(2) 0.0812(15) 0.6634(11) 0.033(4) Uiso 0.140(7) 1 d P B 2
H17C H 0.5231 -0.0043 0.7027 0.040 Uiso 0.140(7) 1 calc PR B 2
H17D H 0.3563 0.0770 0.6467 0.040 Uiso 0.140(7) 1 calc PR B 2
C18B C 0.565(3) 0.0875(17) 0.5925(11) 0.043(5) Uiso 0.140(7) 1 d P B 2
H18D H 0.5880 0.0068 0.5695 0.064 Uiso 0.140(7) 1 calc PR B 2
H18E H 0.6722 0.0909 0.6080 0.064 Uiso 0.140(7) 1 calc PR B 2
H18F H 0.5048 0.1692 0.5515 0.064 Uiso 0.140(7) 1 calc PR B 2
C19 C 0.76476(19) 0.25299(15) 0.84737(9) 0.0188(3) Uani 1 1 d . . .
C20 C 0.6972(2) 0.27849(16) 0.92270(10) 0.0212(3) Uani 1 1 d . . .
H20 H 0.6382 0.3689 0.9297 0.025 Uiso 1 1 calc R . .
C21 C 0.7179(2) 0.16904(17) 0.98733(10) 0.0224(3) Uani 1 1 d . . .
C22 C 0.8060(2) 0.03577(17) 0.97577(10) 0.0233(3) Uani 1 1 d . . .
H22 H 0.8182 -0.0385 1.0202 0.028 Uiso 1 1 calc R . .
C23 C 0.8751(2) 0.01031(16) 0.90143(10) 0.0225(3) Uani 1 1 d . . .
H23 H 0.9349 -0.0804 0.8950 0.027 Uiso 1 1 calc R . .
C24 C 0.85602(19) 0.11902(16) 0.83598(9) 0.0195(3) Uani 1 1 d . . .
C25 C 0.90104(19) 0.13046(15) 0.75066(10) 0.0193(3) Uani 1 1 d . . .
C26 C 0.9891(2) 0.03833(16) 0.70171(10) 0.0221(3) Uani 1 1 d . . .
H26 H 1.0434 -0.0554 0.7253 0.026 Uiso 1 1 calc R . .
C27 C 0.9962(2) 0.08531(17) 0.61818(10) 0.0235(3) Uani 1 1 d . . .
H27 H 1.0562 0.0226 0.5849 0.028 Uiso 1 1 calc R . .
C28 C 0.9167(2) 0.22361(17) 0.58164(10) 0.0213(3) Uani 1 1 d . . .
C29 C 0.83488(19) 0.31719(16) 0.62997(9) 0.0193(3) Uani 1 1 d . . .
H29 H 0.7835 0.4112 0.6062 0.023 Uiso 1 1 calc R . .
C30 C 0.82951(18) 0.27068(15) 0.71428(9) 0.0180(3) Uani 1 1 d . . .
C31 C 0.9145(2) 0.27005(18) 0.48976(10) 0.0241(4) Uani 1 1 d . . .
H31A H 0.8098 0.3507 0.4733 0.029 Uiso 1 1 calc R . .
H31B H 0.9091 0.1972 0.4644 0.029 Uiso 1 1 calc R . .
C32 C 1.06589(19) 0.30633(16) 0.45472(9) 0.0206(3) Uani 1 1 d . . .
H32A H 1.0763 0.3769 0.4807 0.025 Uiso 1 1 calc R . .
H32B H 1.1714 0.2249 0.4664 0.025 Uiso 1 1 calc R . .
C33 C 0.66142(19) 0.49059(15) 0.75810(10) 0.0193(3) Uani 1 1 d . . .
H33A H 0.7184 0.5345 0.7144 0.023 Uiso 1 1 calc R . .
H33B H 0.6661 0.5237 0.8083 0.023 Uiso 1 1 calc R . .
C34 C 0.4771(2) 0.53305(16) 0.73257(11) 0.0242(4) Uani 1 1 d . . .
H34A H 0.4178 0.4957 0.7782 0.029 Uiso 1 1 calc R . .
H34B H 0.4722 0.4930 0.6853 0.029 Uiso 1 1 calc R . .
C35 C 0.3849(2) 0.68667(17) 0.70931(12) 0.0312(4) Uani 1 1 d . . .
H35A H 0.2628 0.7070 0.7021 0.037 Uiso 1 1 calc R . .
H35B H 0.3980 0.7273 0.7549 0.037 Uiso 1 1 calc R . .
C36 C 0.4479(2) 0.75275(19) 0.63173(13) 0.0376(5) Uani 1 1 d . . .
H36A H 0.3824 0.8508 0.6198 0.056 Uiso 1 1 calc R . .
H36B H 0.4345 0.7138 0.5861 0.056 Uiso 1 1 calc R . .
H36C H 0.5676 0.7365 0.6391 0.056 Uiso 1 1 calc R . .

loop_
_atom_site_aniso_label
_atom_site_aniso_U_11
_atom_site_aniso_U_22
_atom_site_aniso_U_33
_atom_site_aniso_U_23
_atom_site_aniso_U_13
_atom_site_aniso_U_12
N1 0.0183(7) 0.0176(6) 0.0198(7) -0.0049(5) 0.0005(5) -0.0061(5)
N2 0.0204(7) 0.0189(6) 0.0172(7) -0.0015(5) 0.0020(5) -0.0081(5)
C1 0.0128(7) 0.0176(7) 0.0225(8) -0.0046(6) 0.0024(6) -0.0066(6)
C2 0.0145(7) 0.0194(8) 0.0201(8) -0.0076(6) 0.0027(6) -0.0063(6)
C3 0.0132(7) 0.0220(8) 0.0212(8) -0.0057(6) 0.0020(6) -0.0087(6)
C4 0.0160(7) 0.0163(7) 0.0249(8) -0.0032(7) 0.0026(6) -0.0050(6)
C5 0.0184(8) 0.0204(8) 0.0237(8) -0.0094(7) 0.0057(6) -0.0078(6)
C6 0.0149(7) 0.0215(8) 0.0191(8) -0.0055(6) 0.0048(6) -0.0083(6)
C7 0.0169(7) 0.0230(8) 0.0181(8) -0.0044(6) 0.0048(6) -0.0105(6)
C8 0.0231(8) 0.0237(8) 0.0220(8) -0.0080(7) 0.0060(6) -0.0103(7)
C9 0.0264(9) 0.0334(9) 0.0171(8) -0.0074(7) 0.0043(6) -0.0156(7)
C10 0.0209(8) 0.0283(9) 0.0184(8) -0.0011(7) 0.0028(6) -0.0131(7)
C11 0.0203(8) 0.0201(8) 0.0224(8) -0.0033(7) 0.0021(6) -0.0097(6)
C12 0.0184(8) 0.0222(8) 0.0177(8) -0.0048(6) 0.0037(6) -0.0107(6)
C13 0.0281(9) 0.0312(9) 0.0168(8) 0.0009(7) 0.0012(6) -0.0141(7)
C14 0.0292(9) 0.0325(9) 0.0170(8) -0.0002(7) -0.0014(6) -0.0146(7)
C15 0.0219(8) 0.0173(8) 0.0244(8) -0.0062(7) -0.0013(6) -0.0080(6)
C16 0.0182(11) 0.0276(12) 0.0414(16) -0.0227(11) 0.0015(10) -0.0066(8)
C17 0.0197(11) 0.0304(12) 0.0410(14) -0.0213(10) -0.0025(10) -0.0027(8)
C18 0.061(2) 0.0392(14) 0.0301(14) -0.0145(11) 0.0180(12) -0.0206(13)
C19 0.0179(8) 0.0208(8) 0.0187(8) -0.0012(6) -0.0008(6) -0.0096(6)
C20 0.0217(8) 0.0239(8) 0.0205(8) -0.0045(7) 0.0003(6) -0.0112(6)
C21 0.0189(8) 0.0306(9) 0.0190(8) -0.0008(7) -0.0015(6) -0.0126(7)
C22 0.0221(8) 0.0260(9) 0.0216(8) 0.0044(7) -0.0040(6) -0.0131(7)
C23 0.0200(8) 0.0216(8) 0.0253(9) -0.0003(7) -0.0032(6) -0.0088(6)
C24 0.0169(7) 0.0222(8) 0.0210(8) -0.0023(7) -0.0020(6) -0.0098(6)
C25 0.0169(7) 0.0204(8) 0.0216(8) -0.0015(6) -0.0010(6) -0.0095(6)
C26 0.0194(8) 0.0195(8) 0.0271(9) -0.0041(7) -0.0017(6) -0.0071(6)
C27 0.0218(8) 0.0260(9) 0.0263(9) -0.0115(7) 0.0031(6) -0.0099(7)
C28 0.0208(8) 0.0274(9) 0.0199(8) -0.0050(7) 0.0012(6) -0.0135(7)
C29 0.0186(8) 0.0209(8) 0.0197(8) -0.0021(6) 0.0008(6) -0.0098(6)
C30 0.0152(7) 0.0205(8) 0.0198(8) -0.0042(6) 0.0007(6) -0.0082(6)
C31 0.0240(8) 0.0317(9) 0.0199(8) -0.0075(7) 0.0024(6) -0.0133(7)
C32 0.0184(8) 0.0227(8) 0.0203(8) -0.0038(7) -0.0008(6) -0.0074(6)
C33 0.0223(8) 0.0165(7) 0.0188(8) -0.0034(6) 0.0032(6) -0.0074(6)
C34 0.0200(8) 0.0197(8) 0.0317(9) -0.0014(7) 0.0047(7) -0.0086(6)
C35 0.0234(9) 0.0232(9) 0.0431(11) -0.0056(8) 0.0043(7) -0.0054(7)
C36 0.0263(10) 0.0281(10) 0.0522(13) 0.0088(9) -0.0078(8) -0.0113(8)

loop_
_atom_type_symbol
_atom_type_description
_atom_type_scat_dispersion_real
_atom_type_scat_dispersion_imag
_atom_type_scat_source
C C 0.0033 0.0016 'International Tables Vol C Tables 4.2.6.8 and 6.1.1.4'
H H 0.0000 0.0000 'International Tables Vol C Tables 4.2.6.8 and 6.1.1.4'
N N 0.0061 0.0033 'International Tables Vol C Tables 4.2.6.8 and 6.1.1.4'

loop_
_geom_angle_atom_site_label_1
_geom_angle_atom_site_label_2
_geom_angle_atom_site_label_3
_geom_angle
_geom_angle_site_symmetry_1
_geom_angle_site_symmetry_3
C1 N1 C12 108.44(13) . .
C1 N1 C15 125.82(13) . .
C12 N1 C15 125.43(13) . .
C30 N2 C19 108.43(13) . .
C30 N2 C33 124.92(13) . .
C19 N2 C33 126.40(13) . .
N1 C1 C2 129.15(14) . .
N1 C1 C6 109.18(14) . .
C2 C1 C6 121.55(14) . .
C3 C2 C1 118.67(14) . .
C3 C2 H2 120.7 . .
C1 C2 H2 120.7 . .
C2 C3 C4 119.98(15) . .
C2 C3 C32 119.66(14) . 2_666
C4 C3 C32 119.97(14) . 2_666
C5 C4 C3 121.37(15) . .
C5 C4 H4 119.3 . .
C3 C4 H4 119.3 . .
C4 C5 C6 119.25(15) . .
C4 C5 H5 120.4 . .
C6 C5 H5 120.4 . .
C5 C6 C1 118.91(15) . .
C5 C6 C7 134.46(15) . .
C1 C6 C7 106.59(14) . .
C8 C7 C12 119.04(15) . .
C8 C7 C6 134.52(15) . .
C12 C7 C6 106.34(14) . .
C9 C8 C7 118.85(15) . .
C9 C8 H8 120.6 . .
C7 C8 H8 120.6 . .
C8 C9 C10 122.12(15) . .
C8 C9 H9 118.9 . .
C10 C9 H9 118.9 . .
C11 C10 C9 119.60(15) . .
C11 C10 C13 120.20(15) . .
C9 C10 C13 119.96(15) . .
C10 C11 C12 118.56(15) . .
C10 C11 H11 120.7 . .
C12 C11 H11 120.7 . .
N1 C12 C11 128.85(14) . .
N1 C12 C7 109.27(14) . .
C11 C12 C7 121.83(15) . .
C10 C13 C14 111.87(14) . .
C10 C13 H13A 109.2 . .
C14 C13 H13A 109.2 . .
C10 C13 H13B 109.2 . .
C14 C13 H13B 109.2 . .
H13A C13 H13B 107.9 . .
C21 C14 C13 112.63(14) . .
C21 C14 H14A 109.1 . .
C13 C14 H14A 109.1 . .
C21 C14 H14B 109.1 . .
C13 C14 H14B 109.1 . .
H14A C14 H14B 107.8 . .
N1 C15 C16B 118.4(8) . .
N1 C15 C16 112.04(14) . .
N1 C15 H15A 109.2 . .
C16 C15 H15A 109.2 . .
N1 C15 H15B 109.2 . .
C16 C15 H15B 109.2 . .
H15A C15 H15B 107.9 . .
C15 C16 C17 112.93(17) . .
C15 C16 H16A 109.0 . .
C17 C16 H16A 109.0 . .
C15 C16 H16B 109.0 . .
C17 C16 H16B 109.0 . .
H16A C16 H16B 107.8 . .
C18 C17 C16 113.2(2) . .
C18 C17 H17A 108.9 . .
C16 C17 H17A 108.9 . .
C18 C17 H17B 108.9 . .
C16 C17 H17B 108.9 . .
H17A C17 H17B 107.8 . .
C17 C18 H18A 109.5 . .
C17 C18 H18B 109.5 . .
H18A C18 H18B 109.5 . .
C17 C18 H18C 109.5 . .
H18A C18 H18C 109.5 . .
H18B C18 H18C 109.5 . .
C15 C16B C17B 112.8(13) . .
C15 C16B H16C 109.0 . .
C17B C16B H16C 109.0 . .
C15 C16B H16D 109.0 . .
C17B C16B H16D 109.0 . .
H16C C16B H16D 107.8 . .
C18B C17B C16B 115.7(15) . .
C18B C17B H17C 108.3 . .
C16B C17B H17C 108.3 . .
C18B C17B H17D 108.3 . .
C16B C17B H17D 108.3 . .
H17C C17B H17D 107.4 . .
C17B C18B H18D 109.5 . .
C17B C18B H18E 109.5 . .
H18D C18B H18E 109.5 . .
C17B C18B H18F 109.5 . .
H18D C18B H18F 109.5 . .
H18E C18B H18F 109.5 . .
N2 C19 C20 129.22(15) . .
N2 C19 C24 109.15(14) . .
C20 C19 C24 121.59(15) . .
C21 C20 C19 118.67(15) . .
C21 C20 H20 120.7 . .
C19 C20 H20 120.7 . .
C20 C21 C22 119.83(15) . .
C20 C21 C14 120.23(15) . .
C22 C21 C14 119.85(15) . .
C23 C22 C21 121.60(15) . .
C23 C22 H22 119.2 . .
C21 C22 H22 119.2 . .
C22 C23 C24 119.32(16) . .
C22 C23 H23 120.3 . .
C24 C23 H23 120.3 . .
C23 C24 C19 118.96(15) . .
C23 C24 C25 134.32(15) . .
C19 C24 C25 106.58(14) . .
C26 C25 C30 118.93(15) . .
C26 C25 C24 134.87(15) . .
C30 C25 C24 106.18(14) . .
C27 C26 C25 119.23(15) . .
C27 C26 H26 120.4 . .
C25 C26 H26 120.4 . .
C26 C27 C28 121.57(15) . .
C26 C27 H27 119.2 . .
C28 C27 H27 119.2 . .
C29 C28 C27 119.84(15) . .
C29 C28 C31 119.78(15) . .
C27 C28 C31 120.34(15) . .
C28 C29 C30 118.77(15) . .
C28 C29 H29 120.6 . .
C30 C29 H29 120.6 . .
N2 C30 C29 128.89(14) . .
N2 C30 C25 109.54(14) . .
C29 C30 C25 121.49(15) . .
C28 C31 C32 115.74(14) . .
C28 C31 H31A 108.3 . .
C32 C31 H31A 108.3 . .
C28 C31 H31B 108.3 . .
C32 C31 H31B 108.3 . .
H31A C31 H31B 107.4 . .
C3 C32 C31 109.09(13) 2_666 .
C3 C32 H32A 109.9 2_666 .
C31 C32 H32A 109.9 . .
C3 C32 H32B 109.9 2_666 .
C31 C32 H32B 109.9 . .
H32A C32 H32B 108.3 . .
N2 C33 C34 113.06(13) . .
N2 C33 H33A 109.0 . .
C34 C33 H33A 109.0 . .
N2 C33 H33B 109.0 . .
C34 C33 H33B 109.0 . .
H33A C33 H33B 107.8 . .
C33 C34 C35 113.30(14) . .
C33 C34 H34A 108.9 . .
C35 C34 H34A 108.9 . .
C33 C34 H34B 108.9 . .
C35 C34 H34B 108.9 . .
H34A C34 H34B 107.7 . .
C36 C35 C34 113.67(15) . .
C36 C35 H35A 108.8 . .
C34 C35 H35A 108.8 . .
C36 C35 H35B 108.8 . .
C34 C35 H35B 108.8 . .
H35A C35 H35B 107.7 . .
C35 C36 H36A 109.5 . .
C35 C36 H36B 109.5 . .
H36A C36 H36B 109.5 . .
C35 C36 H36C 109.5 . .
H36A C36 H36C 109.5 . .
H36B C36 H36C 109.5 . .

loop_
_geom_bond_atom_site_label_1
_geom_bond_atom_site_label_2
_geom_bond_distance
_geom_bond_site_symmetry_2
N1 C1 1.384(2) .
N1 C12 1.3920(19) .
N1 C15 1.458(2) .
N2 C30 1.382(2) .
N2 C19 1.389(2) .
N2 C33 1.459(2) .
C1 C2 1.394(2) .
C1 C6 1.417(2) .
C2 C3 1.392(2) .
C2 H2 0.9500 .
C3 C4 1.407(2) .
C3 C32 1.511(2) 2_666
C4 C5 1.388(2) .
C4 H4 0.9500 .
C5 C6 1.399(2) .
C5 H5 0.9500 .
C6 C7 1.448(2) .
C7 C8 1.396(2) .
C7 C12 1.415(2) .
C8 C9 1.382(2) .
C8 H8 0.9500 .
C9 C10 1.406(2) .
C9 H9 0.9500 .
C10 C11 1.389(2) .
C10 C13 1.512(2) .
C11 C12 1.393(2) .
C11 H11 0.9500 .
C13 C14 1.546(2) .
C13 H13A 0.9900 .
C13 H13B 0.9900 .
C14 C21 1.514(2) .
C14 H14A 0.9900 .
C14 H14B 0.9900 .
C15 C16B 1.493(19) .
C15 C16 1.530(3) .
C15 H15A 0.9900 .
C15 H15B 0.9900 .
C16 C17 1.531(3) .
C16 H16A 0.9900 .
C16 H16B 0.9900 .
C17 C18 1.518(4) .
C17 H17A 0.9900 .
C17 H17B 0.9900 .
C18 H18A 0.9800 .
C18 H18B 0.9800 .
C18 H18C 0.9800 .
C16B C17B 1.53(2) .
C16B H16C 0.9900 .
C16B H16D 0.9900 .
C17B C18B 1.43(2) .
C17B H17C 0.9900 .
C17B H17D 0.9900 .
C18B H18D 0.9800 .
C18B H18E 0.9800 .
C18B H18F 0.9800 .
C19 C20 1.393(2) .
C19 C24 1.417(2) .
C20 C21 1.389(2) .
C20 H20 0.9500 .
C21 C22 1.407(2) .
C22 C23 1.382(2) .
C22 H22 0.9500 .
C23 C24 1.394(2) .
C23 H23 0.9500 .
C24 C25 1.448(2) .
C25 C26 1.396(2) .
C25 C30 1.418(2) .
C26 C27 1.388(2) .
C26 H26 0.9500 .
C27 C28 1.407(2) .
C27 H27 0.9500 .
C28 C29 1.387(2) .
C28 C31 1.511(2) .
C29 C30 1.397(2) .
C29 H29 0.9500 .
C31 C32 1.537(2) .
C31 H31A 0.9900 .
C31 H31B 0.9900 .
C32 C3 1.511(2) 2_666
C32 H32A 0.9900 .
C32 H32B 0.9900 .
C33 C34 1.523(2) .
C33 H33A 0.9900 .
C33 H33B 0.9900 .
C34 C35 1.525(2) .
C34 H34A 0.9900 .
C34 H34B 0.9900 .
C35 C36 1.516(3) .
C35 H35A 0.9900 .
C35 H35B 0.9900 .
C36 H36A 0.9800 .
C36 H36B 0.9800 .
C36 H36C 0.9800 .

loop_
_geom_torsion_atom_site_label_1
_geom_torsion_atom_site_label_2
_geom_torsion_atom_site_label_3
_geom_torsion_atom_site_label_4
_geom_torsion
_geom_torsion_site_symmetry_1
_geom_torsion_site_symmetry_4
C12 N1 C1 C2 171.90(15) . .
C15 N1 C1 C2 -2.0(2) . .
C12 N1 C1 C6 -4.21(16) . .
C15 N1 C1 C6 -178.12(13) . .
N1 C1 C2 C3 -178.14(14) . .
C6 C1 C2 C3 -2.4(2) . .
C1 C2 C3 C4 -2.0(2) . .
C1 C2 C3 C32 170.88(13) . 2_666
C2 C3 C4 C5 3.2(2) . .
C32 C3 C4 C5 -169.62(14) 2_666 .
C3 C4 C5 C6 0.1(2) . .
C4 C5 C6 C1 -4.4(2) . .
C4 C5 C6 C7 172.83(16) . .
N1 C1 C6 C5 -177.85(13) . .
C2 C1 C6 C5 5.7(2) . .
N1 C1 C6 C7 4.22(16) . .
C2 C1 C6 C7 -172.25(13) . .
C5 C6 C7 C8 -3.7(3) . .
C1 C6 C7 C8 173.72(16) . .
C5 C6 C7 C12 179.93(16) . .
C1 C6 C7 C12 -2.61(16) . .
C12 C7 C8 C9 -0.5(2) . .
C6 C7 C8 C9 -176.43(16) . .
C7 C8 C9 C10 0.1(2) . .
C8 C9 C10 C11 -0.1(2) . .
C8 C9 C10 C13 174.20(15) . .
C9 C10 C11 C12 0.3(2) . .
C13 C10 C11 C12 -173.91(14) . .
C1 N1 C12 C11 -174.93(15) . .
C15 N1 C12 C11 -1.0(2) . .
C1 N1 C12 C7 2.52(16) . .
C15 N1 C12 C7 176.45(13) . .
C10 C11 C12 N1 176.47(14) . .
C10 C11 C12 C7 -0.7(2) . .
C8 C7 C12 N1 -176.90(13) . .
C6 C7 C12 N1 0.11(16) . .
C8 C7 C12 C11 0.8(2) . .
C6 C7 C12 C11 177.77(14) . .
C11 C10 C13 C14 92.25(18) . .
C9 C10 C13 C14 -81.97(18) . .
C10 C13 C14 C21 -58.39(19) . .
C1 N1 C15 C16 96.7(2) . .
C12 N1 C15 C16 -76.2(2) . .
N1 C15 C16 C17 -173.17(18) . .
C15 C16 C17 C18 76.7(3) . .
C30 N2 C19 C20 -175.61(15) . .
C33 N2 C19 C20 -1.1(2) . .
C30 N2 C19 C24 2.06(16) . .
C33 N2 C19 C24 176.54(13) . .
N2 C19 C20 C21 176.20(15) . .
C24 C19 C20 C21 -1.2(2) . .
C19 C20 C21 C22 0.1(2) . .
C19 C20 C21 C14 -176.39(14) . .
C13 C14 C21 C20 92.82(19) . .
C13 C14 C21 C22 -83.66(19) . .
C20 C21 C22 C23 0.8(2) . .
C14 C21 C22 C23 177.30(15) . .
C21 C22 C23 C24 -0.6(2) . .
C22 C23 C24 C19 -0.5(2) . .
C22 C23 C24 C25 -175.71(16) . .
N2 C19 C24 C23 -176.42(13) . .
C20 C19 C24 C23 1.5(2) . .
N2 C19 C24 C25 -0.03(16) . .
C20 C19 C24 C25 177.85(14) . .
C23 C24 C25 C26 -4.5(3) . .
C19 C24 C25 C26 179.96(16) . .
C23 C24 C25 C30 173.65(16) . .
C19 C24 C25 C30 -1.93(16) . .
C30 C25 C26 C27 -3.5(2) . .
C24 C25 C26 C27 174.38(16) . .
C25 C26 C27 C28 -0.1(2) . .
C26 C27 C28 C29 2.8(2) . .
C26 C27 C28 C31 -175.00(14) . .
C27 C28 C29 C30 -1.8(2) . .
C31 C28 C29 C30 176.05(14) . .
C19 N2 C30 C29 173.50(15) . .
C33 N2 C30 C29 -1.1(2) . .
C19 N2 C30 C25 -3.34(16) . .
C33 N2 C30 C25 -177.92(13) . .
C28 C29 C30 N2 -178.41(14) . .
C28 C29 C30 C25 -1.9(2) . .
C26 C25 C30 N2 -178.28(13) . .
C24 C25 C30 N2 3.26(16) . .
C26 C25 C30 C29 4.6(2) . .
C24 C25 C30 C29 -173.86(13) . .
C29 C28 C31 C32 93.46(18) . .
C27 C28 C31 C32 -88.73(19) . .
C28 C31 C32 C3 -176.66(14) . 2_666
C30 N2 C33 C34 85.19(18) . .
C19 N2 C33 C34 -88.41(18) . .
N2 C33 C34 C35 -175.05(14) . .
C33 C34 C35 C36 67.5(2) . .
